data_4319226
loop_
_publ_author_name
'Timo Hatanp\"a\"a'
'Jarno Kansikas'
'Ilpo Mutikainen'
'Markku Leskel\"a'

_publ_section_title
;
 Ancillary Ligand Effect on the Properties of "Mg(thd)2" and Crystal
 Structures of [Mg(thd)2(ethylenediamine)]2, [Mg(thd)2(tmeda)], and
 [Mg(thd)2(trien)]1
;
_journal_name_full 'Inorganic Chemistry'
_journal_page_first 788
_journal_page_last 794
_journal_paper_doi 10.1021/ic000310i
_journal_volume 40
_journal_year 2001
_chemical_formula_sum 'C28 H56 Mg N4 O4'
_chemical_formula_weight 537.08
_chemical_melting_point 348.15
_chemical_name_common
;
 bis(2,2,6,6-tetramethyl-3,5-heptanedionate)magnesium(II)
 (triethylenetetramine)
;
_chemical_name_systematic
; 
 bis(2,2,6,6-tetramethyl-3,5-heptanedionate)magnesium(II)
 (triethylenetetramine) 
;
_space_group_IT_number 14
_symmetry_cell_setting monoclinic
_symmetry_space_group_name_Hall '-P 2yn'
_symmetry_space_group_name_H-M 'P 1 21/n 1'
_atom_sites_solution_hydrogens geom
_atom_sites_solution_primary direct
_atom_sites_solution_secondary difmap
_audit_creation_method SHELXL-97
_cell_angle_alpha 90.00
_cell_angle_beta 105.06(3)
_cell_angle_gamma 90.00
_cell_formula_units_Z 4
_cell_length_a 15.246(3)
_cell_length_b 10.850(2)
_cell_length_c 20.882(4)
_cell_measurement_reflns_used 25
_cell_measurement_temperature 193(2)
_cell_measurement_theta_max 10
_cell_measurement_theta_min 3
_cell_volume 3335.6(12)
_computing_cell_refinement 'MSC/AFC Diffractometer Control Software'
_computing_data_collection 'MSC/AFC Diffractometer Control Software'
_computing_data_reduction 'TEXSAN (Molecular Structure Corporation)'
_computing_molecular_graphics SHELXTL/PC
_computing_publication_material 'SHELXL-97 (Sheldrick, 1997)'
_computing_structure_refinement 'SHELXL-97 (Sheldrick, 1997)'
_computing_structure_solution 'SHELXS-97 (Sheldrick, 1990)'
_diffrn_ambient_temperature 193(2)
_diffrn_measured_fraction_theta_full 0.713
_diffrn_measured_fraction_theta_max 0.713
_diffrn_measurement_device_type 'Rigaku AFC7S'
_diffrn_measurement_method \w/2\q
_diffrn_radiation_monochromator graphite
_diffrn_radiation_source 'fine-focus sealed tube'
_diffrn_radiation_type MoK\a
_diffrn_radiation_wavelength 0.71073
_diffrn_reflns_av_R_equivalents 0.0000
_diffrn_reflns_av_sigmaI/netI 0.0841
_diffrn_reflns_limit_h_max 17
_diffrn_reflns_limit_h_min 0
_diffrn_reflns_limit_k_max 12
_diffrn_reflns_limit_k_min 0
_diffrn_reflns_limit_l_max 23
_diffrn_reflns_limit_l_min -23
_diffrn_reflns_number 3983
_diffrn_reflns_theta_full 24.04
_diffrn_reflns_theta_max 24.04
_diffrn_reflns_theta_min 2.68
_diffrn_standards_decay_% 0.6
_diffrn_standards_interval_count 200
_diffrn_standards_number 3
_exptl_absorpt_coefficient_mu 0.088
_exptl_absorpt_correction_type none
_exptl_crystal_colour Colourless
_exptl_crystal_density_diffrn 1.069
_exptl_crystal_density_method 'not measured'
_exptl_crystal_description Prismatic
_exptl_crystal_F_000 1184
_exptl_crystal_size_max 0.21
_exptl_crystal_size_mid 0.15
_exptl_crystal_size_min 0.09
_refine_diff_density_max 0.522
_refine_diff_density_min -0.486
_refine_diff_density_rms 0.067
_refine_ls_extinction_coef 0.004(3)
_refine_ls_extinction_expression Fc^*^=kFc[1+0.001xFc^2^\l^3^/sin(2\q)]^-1/4^
_refine_ls_extinction_method SHELXL
_refine_ls_goodness_of_fit_ref 0.903
_refine_ls_hydrogen_treatment mixed
_refine_ls_matrix_type full
_refine_ls_number_parameters 363
_refine_ls_number_reflns 3983
_refine_ls_number_restraints 0
_refine_ls_restrained_S_all 0.903
_refine_ls_R_factor_all 0.1712
_refine_ls_R_factor_gt 0.1110
_refine_ls_shift/su_max 0.051
_refine_ls_shift/su_mean 0.004
_refine_ls_structure_factor_coef Fsqd
_refine_ls_weighting_details 'w=1/[\s^2^(Fo^2^)+(0.2896P)^2^+0.8467P] where P=(Fo^2^+2Fc^2^)/3'
_refine_ls_weighting_scheme calc
_refine_ls_wR_factor_gt 0.3076
_refine_ls_wR_factor_ref 0.3638
_reflns_number_gt 2304
_reflns_number_total 3983
_reflns_threshold_expression >2sigma(I)
_cod_data_source_file ic000310i_3.cif
_cod_data_source_block 7
_cod_depositor_comments
;
The following automatic conversions were performed:

'_symmetry_cell_setting' value 'Monoclinic' changed to 'monoclinic'
according to the built-in table from CIF Core dictionary named
'cif_core.dic' version 2.4.1 from
2010-06-29.

'_exptl_absorpt_correction_type' value 'None' changed to
'none' according to the built-in table from CIF Core dictionary named
'cif_core.dic' version 2.4.1 from 2010-06-29.

Automatic conversion script
Id: cif_fix_values 1646 2011-03-28 12:23:43Z adriana 

The following automatic conversions were performed:

'_refine_ls_weighting_scheme' value 'calc
w=1/[\s^2^(Fo^2^)+(0.2896P)^2^+0.8467P] where P=(Fo^2^+2Fc^2^)/3' was
changed to 'calc'. New tag '_refine_ls_weighting_details' was
created. The value of the new tag was set to
'w=1/[\s^2^(Fo^2^)+(0.2896P)^2^+0.8467P] where P=(Fo^2^+2Fc^2^)/3'.

Automatic conversion script
Id: cif_fix_values 3143 2015-03-26 13:38:13Z robertas 
;
_cod_original_cell_volume 3335.6(11)
_cod_database_code 4319226

loop_
_symmetry_equiv_pos_as_xyz
'x, y, z'
'-x+1/2, y+1/2, -z+1/2'
'-x, -y, -z'
'x-1/2, -y-1/2, z-1/2'

loop_
_atom_site_label
_atom_site_type_symbol
_atom_site_fract_x
_atom_site_fract_y
_atom_site_fract_z
_atom_site_U_iso_or_equiv
_atom_site_adp_type
_atom_site_occupancy
_atom_site_calc_flag
_atom_site_refinement_flags
_atom_site_disorder_assembly
_atom_site_disorder_group
Mg Mg 0.9028(2) 0.9586(2) 0.24271(11) 0.0602(9) Uani 1 d . . .
N1 N 0.8041(5) 0.8643(5) 0.2849(3) 0.068(2) Uani 1 d . . .
H1A H 0.7529 0.8459 0.2518 0.103 Uiso 1 calc R . .
H1B H 0.8285 0.7916 0.3044 0.103 Uiso 1 calc R . .
N2 N 0.8551(5) 1.1160(5) 0.2955(3) 0.0613(18) Uani 1 d . . .
H2 H 0.8406 1.1772 0.2637 0.092 Uiso 1 d . . .
N3 N 0.8893(6) 1.3826(6) 0.3221(3) 0.077(2) Uani 1 d . . .
H3A H 0.8364 1.4110 0.2989 0.093 Uiso 1 calc R . .
N4 N 0.9533(6) 1.6355(6) 0.3078(4) 0.088(2) Uani 1 d . . .
H4A H 0.8936 1.6318 0.2968 0.106 Uiso 1 calc R . .
H4B H 0.9808 1.7075 0.3136 0.106 Uiso 1 calc R . .
C1 C 0.7798(7) 0.9433(7) 0.3345(4) 0.073(3) Uani 1 d . . .
H1B H 0.8273 0.9383 0.3769 0.087 Uiso 1 calc R . .
H1C H 0.7216 0.9153 0.3423 0.087 Uiso 1 calc R . .
C2 C 0.7707(6) 1.0741(7) 0.3097(4) 0.071(2) Uani 1 d . . .
H2A H 0.7203 1.0795 0.2688 0.085 Uiso 1 calc R . .
H2B H 0.7559 1.1285 0.3435 0.085 Uiso 1 calc R . .
C3 C 0.9193(6) 1.1657(7) 0.3539(4) 0.068(2) Uani 1 d . . .
H3B H 0.9801 1.1686 0.3452 0.082 Uiso 1 calc R . .
H3C H 0.9230 1.1084 0.3914 0.082 Uiso 1 calc R . .
C4 C 0.8963(7) 1.2953(7) 0.3750(4) 0.069(2) Uani 1 d . . .
H4C H 0.8380 1.2923 0.3876 0.083 Uiso 1 calc R . .
H4D H 0.9442 1.3223 0.4142 0.083 Uiso 1 calc R . .
C5 C 0.9736(10) 1.4211(10) 0.3090(10) 0.177(8) Uani 1 d . . .
H5A H 1.0212 1.3674 0.3366 0.266 Uiso 1 calc R . .
H5B H 0.9689 1.3983 0.2624 0.266 Uiso 1 calc R . .
C6 C 1.0049(9) 1.5260(9) 0.3160(10) 0.171(7) Uani 1 d . . .
H6A H 1.0446 1.5327 0.2853 0.257 Uiso 1 calc R . .
H6B H 1.0456 1.5295 0.3614 0.257 Uiso 1 calc R . .
O11 O 0.9221(4) 0.8109(4) 0.1875(2) 0.0675(16) Uani 1 d . . .
O12 O 0.8057(4) 1.0114(5) 0.1588(2) 0.0682(16) Uani 1 d . . .
O21 O 1.0006(5) 0.9154(5) 0.3282(2) 0.0658(16) Uani 1 d . . .
O22 O 0.9969(5) 1.0666(5) 0.2186(3) 0.0705(16) Uani 1 d . . .
C101 C 0.9724(7) 0.7144(7) 0.1008(4) 0.074(3) Uani 1 d . . .
C102 C 0.9152(7) 0.8142(7) 0.1250(4) 0.071(2) Uani 1 d . . .
C103 C 0.8623(7) 0.8987(7) 0.0809(4) 0.076(3) Uani 1 d . . .
H10A H 0.8609 0.8917 0.0353 0.091 Uiso 1 calc R . .
C104 C 0.8111(6) 0.9931(7) 0.0995(3) 0.066(2) Uani 1 d . . .
C105 C 0.7614(6) 1.0867(7) 0.0475(3) 0.067(2) Uani 1 d . . .
C106 C 1.0651(10) 0.7100(14) 0.1453(6) 0.140(5) Uani 1 d . . .
H10B H 1.1005 0.6468 0.1297 0.209 Uiso 1 calc R . .
H10C H 1.0619 0.6899 0.1904 0.209 Uiso 1 calc R . .
H10D H 1.0944 0.7904 0.1453 0.209 Uiso 1 calc R . .
C107 C 0.9746(9) 0.7332(11) 0.0289(5) 0.116(4) Uani 1 d . . .
H10E H 1.0112 0.6680 0.0160 0.173 Uiso 1 calc R . .
H10F H 1.0016 0.8136 0.0243 0.173 Uiso 1 calc R . .
H10G H 0.9126 0.7300 0.0001 0.173 Uiso 1 calc R . .
C108 C 0.9253(9) 0.5903(8) 0.1052(6) 0.115(4) Uani 1 d . . .
H10H H 0.9588 0.5239 0.0903 0.172 Uiso 1 calc R . .
H10I H 0.8630 0.5929 0.0769 0.172 Uiso 1 calc R . .
H10J H 0.9240 0.5752 0.1512 0.172 Uiso 1 calc R . .
C109 C 0.6679(9) 1.1103(12) 0.0570(5) 0.124(4) Uani 1 d . . .
H10K H 0.6312 1.0353 0.0465 0.186 Uiso 1 calc R . .
H10L H 0.6387 1.1771 0.0275 0.186 Uiso 1 calc R . .
H10M H 0.6733 1.1338 0.1032 0.186 Uiso 1 calc R . .
C110 C 0.7578(10) 1.0533(10) -0.0240(4) 0.122(4) Uani 1 d . . .
H11A H 0.7228 0.9772 -0.0362 0.183 Uiso 1 calc R . .
H11B H 0.8196 1.0412 -0.0284 0.183 Uiso 1 calc R . .
H11C H 0.7285 1.1202 -0.0534 0.183 Uiso 1 calc R . .
C111 C 0.8172(9) 1.2069(8) 0.0648(5) 0.119(4) Uani 1 d . . .
H11D H 0.7894 1.2718 0.0334 0.179 Uiso 1 calc R . .
H11E H 0.8796 1.1923 0.0620 0.179 Uiso 1 calc R . .
H11F H 0.8180 1.2326 0.1099 0.179 Uiso 1 calc R . .
C201 C 1.1354(7) 0.9161(8) 0.4187(4) 0.079(3) Uani 1 d . . .
C202 C 1.0804(8) 0.9529(7) 0.3470(4) 0.067(2) Uani 1 d . . .
C203 C 1.1244(7) 1.0279(8) 0.3104(4) 0.075(2) Uani 1 d . . .
H20A H 1.1865 1.0479 0.3288 0.090 Uiso 1 calc R . .
C204 C 1.0798(8) 1.0753(8) 0.2467(4) 0.071(3) Uani 1 d . . .
C205 C 1.1370(8) 1.1517(10) 0.2089(5) 0.086(3) Uani 1 d . . .
C206 C 1.1985(12) 0.8147(15) 0.4152(6) 0.181(8) Uani 1 d . . .
H20B H 1.2438 0.8437 0.3928 0.271 Uiso 1 calc R . .
H20C H 1.1645 0.7457 0.3902 0.271 Uiso 1 calc R . .
H20D H 1.2292 0.7874 0.4601 0.271 Uiso 1 calc R . .
C207 C 1.1635(15) 1.0195(12) 0.4586(6) 0.207(10) Uani 1 d . . .
H20E H 1.2059 1.0680 0.4407 0.311 Uiso 1 calc R . .
H20F H 1.1937 0.9929 0.5038 0.311 Uiso 1 calc R . .
H20G H 1.1105 1.0701 0.4594 0.311 Uiso 1 calc R . .
C208 C 1.0686(10) 0.8519(15) 0.4551(5) 0.156(6) Uani 1 d . . .
H20H H 1.1022 0.8285 0.5001 0.235 Uiso 1 calc R . .
H20I H 1.0423 0.7781 0.4304 0.235 Uiso 1 calc R . .
H20J H 1.0199 0.9094 0.4573 0.235 Uiso 1 calc R . .
C209 C 1.2245(19) 1.193(4) 0.2466(13) 0.127(11) Uani 0.50 d P A 1
H20K H 1.2179 1.2697 0.2695 0.191 Uiso 0.50 calc PR A 1
H20L H 1.2636 1.2070 0.2168 0.191 Uiso 0.50 calc PR A 1
H20M H 1.2519 1.1298 0.2793 0.191 Uiso 0.50 calc PR A 1
C210 C 1.081(2) 1.2734(17) 0.1819(14) 0.105(8) Uani 0.50 d P A 1
H21A H 1.0310 1.2827 0.2029 0.157 Uiso 0.50 calc PR A 1
H21B H 1.0566 1.2673 0.1337 0.157 Uiso 0.50 calc PR A 1
H21C H 1.1214 1.3452 0.1924 0.157 Uiso 0.50 calc PR A 1
C211 C 1.134(3) 1.075(2) 0.1447(14) 0.133(13) Uani 0.50 d P A 1
H21D H 1.0762 1.0919 0.1116 0.199 Uiso 0.50 calc PR A 1
H21E H 1.1378 0.9874 0.1555 0.199 Uiso 0.50 calc PR A 1
H21F H 1.1845 1.0993 0.1269 0.199 Uiso 0.50 calc PR A 1
C309 C 1.177(2) 1.262(2) 0.2514(14) 0.113(10) Uani 0.50 d P A 2
H30A H 1.1281 1.3185 0.2547 0.169 Uiso 0.50 calc PR A 2
H30B H 1.2194 1.3055 0.2310 0.169 Uiso 0.50 calc PR A 2
H30C H 1.2095 1.2342 0.2958 0.169 Uiso 0.50 calc PR A 2
C310 C 1.083(2) 1.179(4) 0.1428(13) 0.178(19) Uani 0.50 d P A 2
H31A H 1.0318 1.2320 0.1454 0.267 Uiso 0.50 calc PR A 2
H31B H 1.0594 1.1019 0.1202 0.267 Uiso 0.50 calc PR A 2
H31C H 1.1203 1.2212 0.1180 0.267 Uiso 0.50 calc PR A 2
C311 C 1.2210(19) 1.066(2) 0.2066(14) 0.119(9) Uani 0.50 d P A 2
H31D H 1.2236 0.9957 0.2366 0.178 Uiso 0.50 calc PR A 2
H31E H 1.2774 1.1133 0.2203 0.178 Uiso 0.50 calc PR A 2
H31F H 1.2135 1.0354 0.1613 0.178 Uiso 0.50 calc PR A 2

loop_
_atom_site_aniso_label
_atom_site_aniso_U_11
_atom_site_aniso_U_22
_atom_site_aniso_U_33
_atom_site_aniso_U_23
_atom_site_aniso_U_13
_atom_site_aniso_U_12
Mg 0.108(2) 0.0458(13) 0.0405(14) -0.0016(10) 0.0449(14) -0.0040(14)
N1 0.119(6) 0.044(3) 0.058(4) 0.001(3) 0.051(4) 0.003(4)
N2 0.110(5) 0.043(3) 0.044(3) 0.006(3) 0.044(4) 0.005(3)
N3 0.120(6) 0.050(4) 0.082(5) 0.011(3) 0.063(4) 0.013(4)
N4 0.112(6) 0.053(4) 0.117(6) 0.007(4) 0.058(5) -0.010(4)
C1 0.117(7) 0.050(4) 0.073(5) 0.001(4) 0.064(5) -0.009(4)
C2 0.102(7) 0.051(5) 0.080(6) -0.003(4) 0.060(5) 0.006(4)
C3 0.116(7) 0.051(4) 0.044(4) 0.004(3) 0.033(5) 0.014(5)
C4 0.107(7) 0.051(4) 0.051(5) -0.002(4) 0.022(4) 0.013(4)
C5 0.187(14) 0.052(6) 0.37(2) 0.024(10) 0.207(16) 0.009(7)
C6 0.137(11) 0.050(6) 0.35(2) 0.060(9) 0.101(13) 0.008(7)
O11 0.123(5) 0.051(3) 0.040(3) -0.007(2) 0.042(3) 0.002(3)
O12 0.115(5) 0.058(3) 0.047(3) -0.003(2) 0.048(3) 0.000(3)
O21 0.112(5) 0.052(3) 0.047(3) 0.002(2) 0.044(3) 0.000(3)
O22 0.100(5) 0.071(4) 0.048(3) 0.005(3) 0.032(3) -0.004(4)
C101 0.118(8) 0.058(5) 0.057(5) -0.005(4) 0.042(5) 0.011(5)
C102 0.114(7) 0.062(5) 0.051(5) -0.012(4) 0.045(5) -0.017(5)
C103 0.139(8) 0.056(5) 0.050(5) 0.005(4) 0.055(5) 0.008(5)
C104 0.116(7) 0.054(4) 0.038(4) -0.008(3) 0.038(4) -0.014(4)
C105 0.113(7) 0.058(5) 0.037(4) 0.006(3) 0.034(4) 0.016(5)
C106 0.147(12) 0.159(13) 0.114(10) -0.045(9) 0.034(9) 0.039(10)
C107 0.171(11) 0.116(8) 0.094(8) -0.001(6) 0.096(8) 0.020(8)
C108 0.189(12) 0.064(6) 0.127(9) -0.013(6) 0.107(9) 0.009(7)
C109 0.164(12) 0.133(10) 0.093(8) 0.040(7) 0.067(8) 0.039(9)
C110 0.210(14) 0.111(8) 0.047(5) -0.001(5) 0.040(7) 0.013(9)
C111 0.195(13) 0.062(6) 0.095(8) 0.025(6) 0.030(8) -0.012(7)
C201 0.131(8) 0.064(5) 0.045(4) -0.015(4) 0.025(5) 0.016(5)
C202 0.107(7) 0.057(5) 0.049(4) -0.007(4) 0.044(5) 0.012(5)
C203 0.092(7) 0.086(6) 0.049(5) -0.002(4) 0.023(5) -0.003(5)
C204 0.122(9) 0.062(5) 0.044(5) 0.005(4) 0.051(5) 0.007(5)
C205 0.109(9) 0.102(8) 0.066(6) 0.002(5) 0.055(6) -0.017(6)
C206 0.260(19) 0.209(16) 0.073(8) 0.008(9) 0.044(10) 0.127(15)
C207 0.39(3) 0.100(9) 0.065(7) -0.002(7) -0.052(12) 0.023(13)
C208 0.198(15) 0.224(16) 0.054(6) 0.047(8) 0.043(8) -0.006(12)
C209 0.12(3) 0.18(3) 0.085(18) 0.06(2) 0.032(17) 0.01(2)
C210 0.17(2) 0.061(12) 0.113(19) 0.014(12) 0.093(19) -0.031(14)
C211 0.27(4) 0.084(15) 0.10(2) -0.008(13) 0.14(3) -0.034(19)
C309 0.17(3) 0.060(13) 0.13(2) -0.011(14) 0.08(2) -0.027(15)
C310 0.20(4) 0.24(4) 0.065(17) 0.07(2) -0.020(19) -0.11(4)
C311 0.17(2) 0.114(18) 0.107(19) -0.016(15) 0.105(19) -0.038(18)

loop_
_atom_type_symbol
_atom_type_description
_atom_type_scat_dispersion_real
_atom_type_scat_dispersion_imag
_atom_type_scat_source
C C 0.0033 0.0016 'International Tables Vol C Tables 4.2.6.8 and 6.1.1.4'
H H 0.0000 0.0000 'International Tables Vol C Tables 4.2.6.8 and 6.1.1.4'
N N 0.0061 0.0033 'International Tables Vol C Tables 4.2.6.8 and 6.1.1.4'
O O 0.0106 0.0060 'International Tables Vol C Tables 4.2.6.8 and 6.1.1.4'
Mg Mg 0.0486 0.0363 'International Tables Vol C Tables 4.2.6.8 and 6.1.1.4'

loop_
_geom_angle_atom_site_label_1
_geom_angle_atom_site_label_2
_geom_angle_atom_site_label_3
_geom_angle
_geom_angle_site_symmetry_1
_geom_angle_site_symmetry_3
_geom_angle_publ_flag
O22 Mg O11 95.7(2) . . ?
O22 Mg O12 91.5(2) . . ?
O11 Mg O12 85.1(2) . . ?
O22 Mg O21 87.0(3) . . ?
O11 Mg O21 97.6(2) . . ?
O12 Mg O21 177.0(2) . . ?
O22 Mg N1 169.2(2) . . ?
O11 Mg N1 94.3(2) . . ?
O12 Mg N1 93.1(3) . . ?
O21 Mg N1 87.9(3) . . ?
O22 Mg N2 91.3(2) . . ?
O11 Mg N2 169.8(3) . . ?
O12 Mg N2 87.3(2) . . ?
O21 Mg N2 90.1(2) . . ?
N1 Mg N2 79.2(2) . . ?
C1 N1 Mg 109.8(4) . . ?
C3 N2 C2 112.4(6) . . ?
C3 N2 Mg 117.3(5) . . ?
C2 N2 Mg 106.0(4) . . ?
C4 N3 C5 116.3(10) . . ?
N1 C1 C2 109.0(6) . . ?
N2 C2 C1 110.8(7) . . ?
N2 C3 C4 115.1(7) . . ?
N3 C4 C3 111.0(6) . . ?
C6 C5 N3 125.8(11) . . ?
C5 C6 N4 125.3(13) . . ?
C102 O11 Mg 124.6(5) . . ?
C104 O12 Mg 124.6(6) . . ?
C202 O21 Mg 128.8(5) . . ?
C204 O22 Mg 128.7(5) . . ?
C106 C101 C107 111.2(10) . . ?
C106 C101 C108 108.6(9) . . ?
C107 C101 C108 107.9(8) . . ?
C106 C101 C102 110.1(8) . . ?
C107 C101 C102 112.6(7) . . ?
C108 C101 C102 106.3(7) . . ?
O11 C102 C103 124.7(7) . . ?
O11 C102 C101 114.0(7) . . ?
C103 C102 C101 121.3(6) . . ?
C102 C103 C104 124.4(7) . . ?
O12 C104 C103 124.2(7) . . ?
O12 C104 C105 116.0(7) . . ?
C103 C104 C105 119.7(6) . . ?
C109 C105 C110 111.9(9) . . ?
C109 C105 C104 109.1(7) . . ?
C110 C105 C104 115.0(7) . . ?
C109 C105 C111 107.9(9) . . ?
C110 C105 C111 107.9(8) . . ?
C104 C105 C111 104.6(7) . . ?
C207 C201 C206 121.7(13) . . ?
C207 C201 C202 111.8(8) . . ?
C206 C201 C202 109.7(7) . . ?
C207 C201 C208 101.7(11) . . ?
C206 C201 C208 101.8(10) . . ?
C202 C201 C208 108.7(8) . . ?
O21 C202 C203 125.8(8) . . ?
O21 C202 C201 117.0(8) . . ?
C203 C202 C201 117.2(9) . . ?
C202 C203 C204 122.6(9) . . ?
O22 C204 C203 126.1(8) . . ?
O22 C204 C205 115.7(8) . . ?
C203 C204 C205 118.1(10) . . ?
C209 C205 C310 133.0(16) . . ?
C209 C205 C309 42.2(14) . . ?
C310 C205 C309 116(2) . . ?
C209 C205 C204 116.8(13) . . ?
C310 C205 C204 109.6(14) . . ?
C309 C205 C204 108.5(11) . . ?
C209 C205 C211 117(2) . . ?
C310 C205 C211 54(2) . . ?
C309 C205 C211 146.6(14) . . ?
C204 C205 C211 104.7(11) . . ?
C209 C205 C210 105.8(18) . . ?
C310 C205 C210 51(2) . . ?
C309 C205 C210 69.5(15) . . ?
C204 C205 C210 107.6(10) . . ?
C211 C205 C210 103.8(17) . . ?
C209 C205 C311 63.8(17) . . ?
C310 C205 C311 111(2) . . ?
C309 C205 C311 105.9(18) . . ?
C204 C205 C311 105.3(10) . . ?
C211 C205 C311 60.8(15) . . ?
C210 C205 C311 146.4(12) . . ?

loop_
_geom_bond_atom_site_label_1
_geom_bond_atom_site_label_2
_geom_bond_distance
_geom_bond_site_symmetry_2
_geom_bond_publ_flag
Mg O22 2.014(7) . ?
Mg O11 2.040(5) . ?
Mg O12 2.060(6) . ?
Mg O21 2.060(7) . ?
Mg N1 2.186(7) . ?
Mg N2 2.254(6) . ?
N1 C1 1.464(9) . ?
N2 C3 1.454(10) . ?
N2 C2 1.464(10) . ?
N3 C4 1.438(9) . ?
N3 C5 1.444(13) . ?
N4 C6 1.410(13) . ?
C1 C2 1.506(10) . ?
C3 C4 1.541(10) . ?
C5 C6 1.228(15) . ?
O11 C102 1.282(8) . ?
O12 C104 1.277(8) . ?
O21 C202 1.246(10) . ?
O22 C204 1.251(11) . ?
C101 C106 1.477(15) . ?
C101 C107 1.525(11) . ?
C101 C108 1.539(13) . ?
C101 C102 1.555(11) . ?
C102 C103 1.397(12) . ?
C103 C104 1.403(11) . ?
C104 C105 1.535(11) . ?
C105 C109 1.511(14) . ?
C105 C110 1.524(11) . ?
C105 C111 1.547(13) . ?
C201 C207 1.397(14) . ?
C201 C206 1.476(15) . ?
C201 C202 1.565(12) . ?
C201 C208 1.582(15) . ?
C202 C203 1.401(12) . ?
C203 C204 1.424(12) . ?
C204 C205 1.557(12) . ?
C205 C209 1.43(3) . ?
C205 C310 1.44(2) . ?
C205 C309 1.52(3) . ?
C205 C211 1.56(2) . ?
C205 C210 1.59(3) . ?
C205 C311 1.60(3) . ?
